data_4105794
loop_
_publ_author_name
'Raghabendra Samantaray'
'Ronald J. Clark'
'Eun S. Choi'
'Haidong Zhou'
'Naresh S. Dalal'

_publ_section_title
;
 M3-x(NH4)xCrO8 (M = Na, K, Rb, Cs): A New Family of Cr5+-Based Magnetic
 Ferroelectrics
;
_journal_name_full 'Journal of the American Chemical Society'
_journal_page_first 3792
_journal_page_last 3795
_journal_paper_doi 10.1021/ja1117683
_journal_volume 133
_journal_year 2011
_chemical_formula_sum 'Cr Cs H8 N2 O8'
_chemical_formula_weight 348.99
_chemical_name_systematic
; 
 ? 
;
_space_group_IT_number 121
_symmetry_cell_setting tetragonal
_symmetry_space_group_name_Hall 'I -4 2'
_symmetry_space_group_name_H-M 'I -4 2 m'
_atom_sites_solution_hydrogens geom
_atom_sites_solution_primary direct
_atom_sites_solution_secondary difmap
_audit_creation_method SHELXL-97
_cell_angle_alpha 90.00
_cell_angle_beta 90.00
_cell_angle_gamma 90.00
_cell_formula_units_Z 2
_cell_length_a 7.0386(3)
_cell_length_b 7.0386(3)
_cell_length_c 8.1748(8)
_cell_measurement_temperature 173(2)
_cell_volume 405.00(5)
_computing_structure_refinement 'SHELXL-97 (Sheldrick, 1997)'
_computing_structure_solution 'SHELXS-97 (Sheldrick, 1990)'
_diffrn_ambient_temperature 173(2)
_diffrn_measured_fraction_theta_full 1.000
_diffrn_measured_fraction_theta_max 1.000
_diffrn_radiation_monochromator graphite
_diffrn_radiation_source 'fine-focus sealed tube'
_diffrn_radiation_type MoK\a
_diffrn_radiation_wavelength 0.71073
_diffrn_reflns_av_R_equivalents 0.0215
_diffrn_reflns_av_sigmaI/netI 0.0133
_diffrn_reflns_limit_h_max 9
_diffrn_reflns_limit_h_min -9
_diffrn_reflns_limit_k_max 9
_diffrn_reflns_limit_k_min -9
_diffrn_reflns_limit_l_max 10
_diffrn_reflns_limit_l_min -10
_diffrn_reflns_number 2889
_diffrn_reflns_theta_full 28.21
_diffrn_reflns_theta_max 28.21
_diffrn_reflns_theta_min 3.82
_exptl_absorpt_coefficient_mu 5.859
_exptl_crystal_density_diffrn 2.862
_exptl_crystal_F_000 330
_refine_diff_density_max 0.367
_refine_diff_density_min -0.478
_refine_diff_density_rms 0.094
_refine_ls_abs_structure_details 'Flack H D (1983), Acta Cryst. A39, 876-881'
_refine_ls_abs_structure_Flack 0.07(5)
_refine_ls_extinction_coef 0.0132(11)
_refine_ls_extinction_expression Fc^*^=kFc[1+0.001xFc^2^\l^3^/sin(2\q)]^-1/4^
_refine_ls_extinction_method SHELXL
_refine_ls_goodness_of_fit_ref 1.121
_refine_ls_hydrogen_treatment mixed
_refine_ls_matrix_type full
_refine_ls_number_parameters 23
_refine_ls_number_reflns 285
_refine_ls_number_restraints 1
_refine_ls_restrained_S_all 1.122
_refine_ls_R_factor_all 0.0122
_refine_ls_R_factor_gt 0.0122
_refine_ls_shift/su_max 0.000
_refine_ls_shift/su_mean 0.000
_refine_ls_structure_factor_coef Fsqd
_refine_ls_weighting_details 'calc w=1/[\s^2^(Fo^2^)+(0.0199P)^2^+0.3252P] where P=(Fo^2^+2Fc^2^)/3'
_refine_ls_weighting_scheme calc
_refine_ls_wR_factor_gt 0.0308
_refine_ls_wR_factor_ref 0.0308
_reflns_number_gt 285
_reflns_number_total 285
_reflns_threshold_expression >2sigma(I)
_cod_data_source_file ja1117683_si_005.cif
_cod_data_source_block dal150
_cod_original_formula_sum 'H8 Cr Cs N2 O8'
_cod_database_code 4105794

loop_
_symmetry_equiv_pos_as_xyz
'x, y, z'
'-x, -y, z'
'y, -x, -z'
'-y, x, -z'
'-x, y, -z'
'x, -y, -z'
'-y, -x, z'
'y, x, z'
'x+1/2, y+1/2, z+1/2'
'-x+1/2, -y+1/2, z+1/2'
'y+1/2, -x+1/2, -z+1/2'
'-y+1/2, x+1/2, -z+1/2'
'-x+1/2, y+1/2, -z+1/2'
'x+1/2, -y+1/2, -z+1/2'
'-y+1/2, -x+1/2, z+1/2'
'y+1/2, x+1/2, z+1/2'

loop_
_atom_site_label
_atom_site_type_symbol
_atom_site_fract_x
_atom_site_fract_y
_atom_site_fract_z
_atom_site_U_iso_or_equiv
_atom_site_adp_type
_atom_site_occupancy
_atom_site_symmetry_multiplicity
_atom_site_calc_flag
_atom_site_refinement_flags
Cr1 Cr 1.0000 1.0000 0.5000 0.00850(15) Uani 1 8 d S
O1 O 0.8658(2) 0.8658(2) 0.3354(3) 0.0231(5) Uani 1 2 d S
O2 O 0.80603(16) 0.80603(16) 0.4965(13) 0.0219(4) Uani 1 2 d S
Cs1 Cs 0.0000 0.0000 0.0000 0.01415(13) Uani 1 8 d S
N1 N 0.0000 0.5000 0.2500 0.0141(6) Uani 1 4 d SD
H1 H 0.025(5) 0.592(3) 0.309(3) 0.017 Uiso 1 1 d D

loop_
_atom_site_aniso_label
_atom_site_aniso_U_11
_atom_site_aniso_U_22
_atom_site_aniso_U_33
_atom_site_aniso_U_23
_atom_site_aniso_U_13
_atom_site_aniso_U_12
Cr1 0.0075(2) 0.0075(2) 0.0106(3) 0.000 0.000 0.000
O1 0.0242(7) 0.0242(7) 0.0208(10) -0.0064(7) -0.0064(7) -0.0010(9)
O2 0.0159(5) 0.0159(5) 0.0340(11) 0.000(2) 0.000(2) -0.0061(6)
Cs1 0.01315(14) 0.01315(14) 0.01617(17) 0.000 0.000 0.000
N1 0.0079(8) 0.0079(8) 0.0263(16) 0.000 0.000 0.000

loop_
_atom_type_symbol
_atom_type_description
_atom_type_scat_dispersion_real
_atom_type_scat_dispersion_imag
_atom_type_scat_source
N N 0.0061 0.0033 'International Tables Vol C Tables 4.2.6.8 and 6.1.1.4'
H H 0.0000 0.0000 'International Tables Vol C Tables 4.2.6.8 and 6.1.1.4'
O O 0.0106 0.0060 'International Tables Vol C Tables 4.2.6.8 and 6.1.1.4'
Cr Cr 0.3209 0.6236 'International Tables Vol C Tables 4.2.6.8 and 6.1.1.4'
Cs Cs -0.3680 2.1192 'International Tables Vol C Tables 4.2.6.8 and 6.1.1.4'

loop_
_geom_angle_atom_site_label_1
_geom_angle_atom_site_label_2
_geom_angle_atom_site_label_3
_geom_angle
_geom_angle_site_symmetry_1
_geom_angle_site_symmetry_3
O1 Cr1 O1 89.56(16) 4_756 3_576
O1 Cr1 O1 120.25(9) 4_756 2_775
O1 Cr1 O1 120.25(9) 3_576 2_775
O1 Cr1 O1 120.25(9) 4_756 .
O1 Cr1 O1 120.25(9) 3_576 .
O1 Cr1 O1 89.56(16) 2_775 .
O1 Cr1 O2 90.6(2) 4_756 2_775
O1 Cr1 O2 90.6(2) 3_576 2_775
O1 Cr1 O2 44.4(3) 2_775 2_775
O1 Cr1 O2 133.9(4) . 2_775
O1 Cr1 O2 44.4(3) 4_756 4_756
O1 Cr1 O2 133.9(4) 3_576 4_756
O1 Cr1 O2 90.6(2) 2_775 4_756
O1 Cr1 O2 90.6(2) . 4_756
O2 Cr1 O2 90.013(13) 2_775 4_756
O1 Cr1 O2 133.9(4) 4_756 3_576
O1 Cr1 O2 44.4(3) 3_576 3_576
O1 Cr1 O2 90.6(2) 2_775 3_576
O1 Cr1 O2 90.6(2) . 3_576
O2 Cr1 O2 90.013(11) 2_775 3_576
O2 Cr1 O2 178.3(6) 4_756 3_576
O1 Cr1 O2 90.6(2) 4_756 .
O1 Cr1 O2 90.6(2) 3_576 .
O1 Cr1 O2 133.9(4) 2_775 .
O1 Cr1 O2 44.4(3) . .
O2 Cr1 O2 178.3(6) 2_775 .
O2 Cr1 O2 90.013(12) 4_756 .
O2 Cr1 O2 90.013(13) 3_576 .
O1 Cr1 Cs1 44.78(8) 4_756 1_666
O1 Cr1 Cs1 44.78(8) 3_576 1_666
O1 Cr1 Cs1 135.22(8) 2_775 1_666
O1 Cr1 Cs1 135.22(8) . 1_666
O2 Cr1 Cs1 90.9(3) 2_775 1_666
O2 Cr1 Cs1 89.1(3) 4_756 1_666
O2 Cr1 Cs1 89.1(3) 3_576 1_666
O2 Cr1 Cs1 90.9(3) . 1_666
O1 Cr1 Cs1 135.22(8) 4_756 1_665
O1 Cr1 Cs1 135.22(8) 3_576 1_665
O1 Cr1 Cs1 44.78(8) 2_775 1_665
O1 Cr1 Cs1 44.78(8) . 1_665
O2 Cr1 Cs1 89.1(3) 2_775 1_665
O2 Cr1 Cs1 90.9(3) 4_756 1_665
O2 Cr1 Cs1 90.9(3) 3_576 1_665
O2 Cr1 Cs1 89.1(3) . 1_665
Cs1 Cr1 Cs1 180.0 1_666 1_665
O2 O1 Cr1 69.11(19) . .
O2 O1 Cs1 178.4(2) . 1_665
Cr1 O1 Cs1 109.25(10) . 1_665
O1 O2 Cr1 66.52(18) . .
O1 O2 Cs1 114.9(4) . 9
Cr1 O2 Cs1 178.6(5) . 9
O2 Cs1 O2 178.9(4) 10_554 9_444
O2 Cs1 O2 90.005(4) 10_554 12_545
O2 Cs1 O2 90.005(4) 9_444 12_545
O2 Cs1 O2 90.005(4) 10_554 11_455
O2 Cs1 O2 90.005(4) 9_444 11_455
O2 Cs1 O2 178.9(4) 12_545 11_455
O2 Cs1 O1 116.5(2) 10_554 2_665
O2 Cs1 O1 64.6(2) 9_444 2_665
O2 Cs1 O1 89.51(18) 12_545 2_665
O2 Cs1 O1 89.51(18) 11_455 2_665
O2 Cs1 O1 89.51(18) 10_554 3_465
O2 Cs1 O1 89.51(18) 9_444 3_465
O2 Cs1 O1 64.6(2) 12_545 3_465
O2 Cs1 O1 116.5(2) 11_455 3_465
O1 Cs1 O1 143.93(6) 2_665 3_465
O2 Cs1 O1 89.51(18) 10_554 4_645
O2 Cs1 O1 89.51(18) 9_444 4_645
O2 Cs1 O1 116.5(2) 12_545 4_645
O2 Cs1 O1 64.6(2) 11_455 4_645
O1 Cs1 O1 143.93(6) 2_665 4_645
O1 Cs1 O1 51.94(8) 3_465 4_645
O2 Cs1 O1 64.6(2) 10_554 1_445
O2 Cs1 O1 116.5(2) 9_444 1_445
O2 Cs1 O1 89.51(18) 12_545 1_445
O2 Cs1 O1 89.51(18) 11_455 1_445
O1 Cs1 O1 51.94(8) 2_665 1_445
O1 Cs1 O1 143.93(6) 3_465 1_445
O1 Cs1 O1 143.93(6) 4_645 1_445
O2 Cs1 Cr1 89.5(2) 10_554 1_444
O2 Cs1 Cr1 89.5(2) 9_444 1_444
O2 Cs1 Cr1 90.5(2) 12_545 1_444
O2 Cs1 Cr1 90.5(2) 11_455 1_444
O1 Cs1 Cr1 154.03(4) 2_665 1_444
O1 Cs1 Cr1 25.97(4) 3_465 1_444
O1 Cs1 Cr1 25.97(4) 4_645 1_444
O1 Cs1 Cr1 154.03(4) 1_445 1_444
O2 Cs1 Cr1 90.5(2) 10_554 1_445
O2 Cs1 Cr1 90.5(2) 9_444 1_445
O2 Cs1 Cr1 89.5(2) 12_545 1_445
O2 Cs1 Cr1 89.5(2) 11_455 1_445
O1 Cs1 Cr1 25.97(4) 2_665 1_445
O1 Cs1 Cr1 154.03(4) 3_465 1_445
O1 Cs1 Cr1 154.03(4) 4_645 1_445
O1 Cs1 Cr1 25.97(4) 1_445 1_445
Cr1 Cs1 Cr1 180.0 1_444 1_445

loop_
_geom_bond_atom_site_label_1
_geom_bond_atom_site_label_2
_geom_bond_distance
_geom_bond_site_symmetry_2
Cr1 O1 1.896(2) 4_756
Cr1 O1 1.896(2) 3_576
Cr1 O1 1.896(2) 2_775
Cr1 O1 1.896(2) .
Cr1 O2 1.9310(17) 2_775
Cr1 O2 1.9310(17) 4_756
Cr1 O2 1.9310(17) 3_576
Cr1 O2 1.9311(17) .
Cr1 Cs1 4.0874(4) 1_666
Cr1 Cs1 4.0874(4) 1_665
O1 O2 1.445(10) .
O1 Cs1 3.050(3) 1_665
O2 Cs1 3.0463(16) 9
Cs1 O2 3.0464(16) 10_554
Cs1 O2 3.0464(16) 9_444
Cs1 O2 3.0464(16) 12_545
Cs1 O2 3.0464(16) 11_455
Cs1 O1 3.050(3) 2_665
Cs1 O1 3.050(3) 3_465
Cs1 O1 3.050(3) 4_645
Cs1 O1 3.050(3) 1_445
Cs1 Cr1 4.0874(4) 1_444
Cs1 Cr1 4.0874(4) 1_445
N1 H1 0.827(16) .

loop_
_geom_torsion_atom_site_label_1
_geom_torsion_atom_site_label_2
_geom_torsion_atom_site_label_3
_geom_torsion_atom_site_label_4
_geom_torsion
_geom_torsion_site_symmetry_1
_geom_torsion_site_symmetry_4
O1 Cr1 O1 O2 54.63(4) 4_756 .
O1 Cr1 O1 O2 -54.63(4) 3_576 .
O1 Cr1 O1 O2 180.0 2_775 .
O2 Cr1 O1 O2 180.0 2_775 .
O2 Cr1 O1 O2 89.4(2) 4_756 .
O2 Cr1 O1 O2 -89.4(2) 3_576 .
Cs1 Cr1 O1 O2 0.0 1_666 .
Cs1 Cr1 O1 O2 180.0 1_665 .
O1 Cr1 O1 Cs1 -125.37(4) 4_756 1_665
O1 Cr1 O1 Cs1 125.37(4) 3_576 1_665
O1 Cr1 O1 Cs1 0.0 2_775 1_665
O2 Cr1 O1 Cs1 0.0 2_775 1_665
O2 Cr1 O1 Cs1 -90.6(2) 4_756 1_665
O2 Cr1 O1 Cs1 90.6(2) 3_576 1_665
O2 Cr1 O1 Cs1 180.0 . 1_665
Cs1 Cr1 O1 Cs1 180.0 1_666 1_665
Cs1 O1 O2 Cr1 0.00(2) 1_665 .
Cr1 O1 O2 Cs1 180.0 . 9
Cs1 O1 O2 Cs1 180.0(2) 1_665 9
O1 Cr1 O2 O1 -135.22(8) 4_756 .
O1 Cr1 O2 O1 135.22(8) 3_576 .
O1 Cr1 O2 O1 0.0 2_775 .
O2 Cr1 O2 O1 0.000(15) 2_775 .
O2 Cr1 O2 O1 -90.9(3) 4_756 .
O2 Cr1 O2 O1 90.9(3) 3_576 .
Cs1 Cr1 O2 O1 180.0 1_666 .
Cs1 Cr1 O2 O1 0.0 1_665 .
O1 Cr1 O2 Cs1 44.78(8) 4_756 9
O1 Cr1 O2 Cs1 -44.78(8) 3_576 9
O1 Cr1 O2 Cs1 180.00(3) 2_775 9
O1 Cr1 O2 Cs1 180.00(3) . 9
O2 Cr1 O2 Cs1 180.000(11) 2_775 9
O2 Cr1 O2 Cs1 89.1(3) 4_756 9
O2 Cr1 O2 Cs1 -89.1(3) 3_576 9
Cs1 Cr1 O2 Cs1 0.00(3) 1_666 9
Cs1 Cr1 O2 Cs1 180.00(3) 1_665 9
